data_2016612
loop_
_publ_author_name
'Pinto, Rui M. A.'
'Salvador, Jorge A. R.'
'Paix\~ao, Jos\'e A.'

_publ_section_title
;
 5\b,6\b-Epoxy-17-oxoandrostan-3\b-yl acetate and
 5\b,6\b-epoxy-20-oxopregnan-3\b-yl acetate
;
_journal_coeditor_code SK3212
_journal_issue 5
_journal_name_full 'Acta Crystallographica Section C'
_journal_page_first o279
_journal_page_last o282
_journal_paper_doi 10.1107/S0108270108009621
_journal_volume 64
_journal_year 2008
_chemical_formula_iupac 'C21 H30 O4'
_chemical_formula_moiety 'C21 H30 O4'
_chemical_formula_sum 'C21 H30 O4'
_chemical_formula_weight 346.45
_chemical_melting_point 462
_chemical_name_systematic
;
5\b,6\b-Epoxy-17-oxoandrostan-3\b-yl acetate
;
_space_group_IT_number 19
_symmetry_cell_setting orthorhombic
_symmetry_space_group_name_Hall 'P 2ac 2ab'
_symmetry_space_group_name_H-M 'P 21 21 21'
_atom_sites_solution_hydrogens geom
_atom_sites_solution_primary direct
_atom_sites_solution_secondary difmap
_audit_creation_method SHELXL97
_cell_angle_alpha 90.00
_cell_angle_beta 90.00
_cell_angle_gamma 90.00
_cell_formula_units_Z 4
_cell_length_a 5.88620(10)
_cell_length_b 15.0988(3)
_cell_length_c 21.5413(4)
_cell_measurement_reflns_used 8947
_cell_measurement_temperature 293(2)
_cell_measurement_theta_max 51.303
_cell_measurement_theta_min 4.645
_cell_volume 1914.47(6)
_computing_cell_refinement 'SAINT (Bruker, 2003)'
_computing_data_collection 'SMART (Bruker, 2003)'
_computing_data_reduction 'SAINT (Bruker, 2003)'
_computing_molecular_graphics 'PLATON (Spek, 2003)'
_computing_publication_material 'SHELXL97 (Sheldrick, 2008)'
_computing_structure_refinement 'SHELXL97 (Sheldrick, 2008)'
_computing_structure_solution 'SHELXS97 (Sheldrick, 2008)'
_diffrn_ambient_temperature 293(2)
_diffrn_measured_fraction_theta_full 0.991
_diffrn_measured_fraction_theta_max 0.991
_diffrn_measurement_device_type 'Bruker APEX CCD area-detector'
_diffrn_measurement_method '\f and \w'
_diffrn_radiation_monochromator graphite
_diffrn_radiation_source 'fine-focus sealed tube'
_diffrn_radiation_type MoK\a
_diffrn_radiation_wavelength 0.71073
_diffrn_reflns_av_R_equivalents 0.0292
_diffrn_reflns_av_sigmaI/netI 0.0131
_diffrn_reflns_limit_h_max 7
_diffrn_reflns_limit_h_min -7
_diffrn_reflns_limit_k_max 19
_diffrn_reflns_limit_k_min -19
_diffrn_reflns_limit_l_max 27
_diffrn_reflns_limit_l_min -27
_diffrn_reflns_number 62065
_diffrn_reflns_theta_full 27.86
_diffrn_reflns_theta_max 27.86
_diffrn_reflns_theta_min 2.70
_exptl_absorpt_coefficient_mu 0.082
_exptl_absorpt_correction_T_max 1.000
_exptl_absorpt_correction_T_min 0.928
_exptl_absorpt_correction_type multi-scan
_exptl_absorpt_process_details '(SADABS; Sheldrick, 2000)'
_exptl_crystal_colour colourless
_exptl_crystal_density_diffrn 1.202
_exptl_crystal_density_method 'not measured'
_exptl_crystal_description 'long square prism'
_exptl_crystal_F_000 752.0
_exptl_crystal_size_max 0.37
_exptl_crystal_size_mid 0.12
_exptl_crystal_size_min 0.11
_refine_diff_density_max 0.282
_refine_diff_density_min -0.186
_refine_ls_extinction_method none
_refine_ls_goodness_of_fit_ref 1.018
_refine_ls_hydrogen_treatment constr
_refine_ls_matrix_type full
_refine_ls_number_parameters 229
_refine_ls_number_reflns 2609
_refine_ls_number_restraints 0
_refine_ls_restrained_S_all 1.018
_refine_ls_R_factor_all 0.0519
_refine_ls_R_factor_gt 0.0402
_refine_ls_shift/su_max 0.000
_refine_ls_shift/su_mean 0.000
_refine_ls_structure_factor_coef Fsqd
_refine_ls_weighting_details 'calc w = 1/[\s^2^(Fo^2^)+(0.0805P)^2^+0.1688P] where P=(Fo^2^+2Fc^2^)/3'
_refine_ls_weighting_scheme calc
_refine_ls_wR_factor_gt 0.1136
_refine_ls_wR_factor_ref 0.1228
_reflns_number_gt 2155
_reflns_number_total 2609
_reflns_threshold_expression I>2\s(I)
_cod_data_source_file sk3212.cif
_cod_data_source_block I
_cod_database_code 2016612
_cod_database_fobs_code 2016612

loop_
_symmetry_equiv_pos_as_xyz
'x, y, z'
'-x+1/2, -y, z+1/2'
'x+1/2, -y+1/2, -z'
'-x, y+1/2, -z+1/2'

loop_
_atom_site_type_symbol
_atom_site_label
_atom_site_fract_x
_atom_site_fract_y
_atom_site_fract_z
_atom_site_U_iso_or_equiv
_atom_site_adp_type
_atom_site_calc_flag
_atom_site_refinement_flags
_atom_site_occupancy
O O3A 0.7278(4) 0.80189(9) 0.40926(7) 0.0621(5) Uani d . 1
O O3B 0.7562(5) 0.83418(13) 0.30919(9) 0.0953(8) Uani d . 1
O O5 0.4140(2) 0.51801(10) 0.34587(7) 0.0513(4) Uani d . 1
O O17 1.1917(3) 0.10859(11) 0.35421(9) 0.0753(5) Uani d . 1
C C1 0.9511(4) 0.57417(13) 0.43919(10) 0.0477(5) Uani d . 1
H H1A 1.0173 0.5481 0.4762 0.057 Uiso calc R 1
H H1B 1.0687 0.5759 0.4077 0.057 Uiso calc R 1
C C2 0.8816(5) 0.66928(13) 0.45424(10) 0.0534(5) Uani d . 1
H H2A 0.7686 0.6697 0.4870 0.064 Uiso calc R 1
H H2B 1.0125 0.7029 0.4682 0.064 Uiso calc R 1
C C3 0.7859(4) 0.70952(12) 0.39650(9) 0.0476(5) Uani d . 1
H H3 0.8995 0.7070 0.3633 0.057 Uiso calc R 1
C C3A 0.7214(6) 0.85705(15) 0.36172(11) 0.0672(7) Uani d . 1
C C3B 0.6595(10) 0.94920(16) 0.37946(14) 0.1103(16) Uani d . 1
H H21A 0.6748 0.9873 0.3440 0.166 Uiso calc R 1
H H21B 0.7587 0.9693 0.4119 0.166 Uiso calc R 1
H H21C 0.5053 0.9505 0.3939 0.166 Uiso calc R 1
C C4 0.5768(4) 0.65952(13) 0.37686(11) 0.0499(5) Uani d . 1
H H4A 0.5182 0.6854 0.3389 0.060 Uiso calc R 1
H H4B 0.4611 0.6659 0.4086 0.060 Uiso calc R 1
C C5 0.6218(3) 0.56152(12) 0.36615(9) 0.0388(4) Uani d . 1
C C6 0.5989(4) 0.52584(13) 0.30285(9) 0.0450(5) Uani d . 1
H H6 0.5795 0.5697 0.2697 0.054 Uiso calc R 1
C C7 0.7024(4) 0.43955(12) 0.28392(8) 0.0460(5) Uani d . 1
H H7A 0.8465 0.4507 0.2635 0.055 Uiso calc R 1
H H7B 0.6031 0.4104 0.2543 0.055 Uiso calc R 1
C C8 0.7411(3) 0.37819(11) 0.33939(7) 0.0347(4) Uani d . 1
H H8 0.5946 0.3593 0.3565 0.042 Uiso calc R 1
C C9 0.8783(3) 0.42801(11) 0.38948(7) 0.0343(4) Uani d . 1
H H9 1.0151 0.4497 0.3684 0.041 Uiso calc R 1
C C10 0.7582(3) 0.51249(12) 0.41608(8) 0.0373(4) Uani d . 1
C C11 0.9643(4) 0.36572(13) 0.44133(9) 0.0485(5) Uani d . 1
H H11A 1.0652 0.3987 0.4684 0.058 Uiso calc R 1
H H11B 0.8355 0.3465 0.4660 0.058 Uiso calc R 1
C C12 1.0894(4) 0.28435(14) 0.41742(10) 0.0516(5) Uani d . 1
H H12A 1.2289 0.3023 0.3970 0.062 Uiso calc R 1
H H12B 1.1287 0.2460 0.4519 0.062 Uiso calc R 1
C C13 0.9390(3) 0.23451(12) 0.37189(9) 0.0398(4) Uani d . 1
C C14 0.8763(3) 0.29785(12) 0.31871(8) 0.0376(4) Uani d . 1
H H14 1.0204 0.3207 0.3025 0.045 Uiso calc R 1
C C15 0.7810(4) 0.23605(14) 0.26826(9) 0.0529(5) Uani d . 1
H H15A 0.6260 0.2186 0.2775 0.063 Uiso calc R 1
H H15B 0.7853 0.2640 0.2277 0.063 Uiso calc R 1
C C16 0.9415(5) 0.15704(16) 0.27124(11) 0.0622(6) Uani d . 1
H H16A 1.0586 0.1621 0.2397 0.075 Uiso calc R 1
H H16B 0.8588 0.1023 0.2646 0.075 Uiso calc R 1
C C17 1.0466(4) 0.15836(14) 0.33588(10) 0.0492(5) Uani d . 1
C C18 0.7324(4) 0.19280(14) 0.40437(10) 0.0548(6) Uani d . 1
H H18A 0.6469 0.2382 0.4251 0.082 Uiso calc R 1
H H18B 0.7834 0.1500 0.4342 0.082 Uiso calc R 1
H H18C 0.6379 0.1642 0.3741 0.082 Uiso calc R 1
C C19 0.5945(4) 0.49110(16) 0.46942(10) 0.0574(6) Uani d . 1
H H19A 0.4893 0.4463 0.4563 0.086 Uiso calc R 1
H H19B 0.5125 0.5436 0.4808 0.086 Uiso calc R 1
H H19C 0.6793 0.4701 0.5045 0.086 Uiso calc R 1

loop_
_atom_site_aniso_label
_atom_site_aniso_U_11
_atom_site_aniso_U_22
_atom_site_aniso_U_33
_atom_site_aniso_U_12
_atom_site_aniso_U_13
_atom_site_aniso_U_23
O3A 0.0990(13) 0.0369(7) 0.0506(8) 0.0040(9) 0.0091(9) -0.0042(6)
O3B 0.148(2) 0.0760(12) 0.0618(11) 0.0227(16) 0.0193(14) 0.0086(9)
O5 0.0323(6) 0.0533(8) 0.0683(9) -0.0019(6) -0.0096(7) 0.0008(7)
O17 0.0753(12) 0.0607(10) 0.0900(11) 0.0301(9) -0.0125(10) -0.0092(9)
C1 0.0471(11) 0.0460(11) 0.0500(10) 0.0022(9) -0.0117(9) -0.0097(9)
C2 0.0619(12) 0.0458(11) 0.0524(11) 0.0034(10) -0.0062(11) -0.0115(9)
C3 0.0605(12) 0.0364(10) 0.0458(10) 0.0004(9) 0.0068(10) -0.0052(8)
C3A 0.104(2) 0.0448(11) 0.0531(13) 0.0018(13) 0.0087(14) -0.0007(10)
C3B 0.214(5) 0.0443(13) 0.0732(16) 0.015(2) 0.002(3) -0.0024(12)
C4 0.0527(12) 0.0407(10) 0.0564(12) 0.0081(9) -0.0054(10) 0.0028(9)
C5 0.0313(8) 0.0384(9) 0.0467(9) -0.0012(7) -0.0021(8) 0.0040(8)
C6 0.0474(10) 0.0418(10) 0.0458(10) 0.0006(9) -0.0117(9) 0.0079(8)
C7 0.0574(12) 0.0428(10) 0.0380(9) -0.0012(9) -0.0081(9) 0.0038(8)
C8 0.0334(8) 0.0367(9) 0.0339(8) -0.0043(7) -0.0019(7) 0.0031(7)
C9 0.0320(8) 0.0371(9) 0.0338(8) -0.0012(7) -0.0018(7) 0.0021(7)
C10 0.0369(9) 0.0382(9) 0.0366(8) -0.0010(8) -0.0001(7) 0.0027(7)
C11 0.0617(13) 0.0421(10) 0.0418(10) 0.0064(10) -0.0166(10) -0.0010(8)
C12 0.0536(12) 0.0466(11) 0.0547(11) 0.0094(10) -0.0168(10) 0.0018(9)
C13 0.0418(10) 0.0362(9) 0.0413(9) 0.0035(8) 0.0018(8) 0.0019(8)
C14 0.0380(9) 0.0383(9) 0.0365(8) -0.0032(8) 0.0006(8) 0.0020(7)
C15 0.0648(13) 0.0474(11) 0.0464(10) 0.0037(11) -0.0081(10) -0.0078(9)
C16 0.0826(17) 0.0519(12) 0.0522(12) 0.0094(13) 0.0016(12) -0.0113(10)
C17 0.0488(11) 0.0419(11) 0.0569(12) 0.0029(9) 0.0042(10) 0.0007(9)
C18 0.0627(13) 0.0426(10) 0.0593(12) -0.0004(10) 0.0176(12) 0.0106(10)
C19 0.0593(13) 0.0620(13) 0.0511(11) 0.0072(12) 0.0169(11) 0.0105(10)

loop_
_atom_type_symbol
_atom_type_description
_atom_type_scat_dispersion_real
_atom_type_scat_dispersion_imag
_atom_type_scat_source
C C 0.0033 0.0016 'International Tables Vol C Tables 4.2.6.8 and 6.1.1.4'
H H 0.0000 0.0000 'International Tables Vol C Tables 4.2.6.8 and 6.1.1.4'
O O 0.0106 0.0060 'International Tables Vol C Tables 4.2.6.8 and 6.1.1.4'

loop_
_geom_angle_atom_site_label_1
_geom_angle_atom_site_label_2
_geom_angle_atom_site_label_3
_geom_angle
C3A O3A C3 117.55(16)
C6 O5 C5 61.24(12)
C2 C1 C10 115.87(19)
C2 C1 H1A 108.3
C10 C1 H1A 108.3
C2 C1 H1B 108.3
C10 C1 H1B 108.3
H1A C1 H1B 107.4
C3 C2 C1 107.84(17)
C3 C2 H2A 110.1
C1 C2 H2A 110.1
C3 C2 H2B 110.1
C1 C2 H2B 110.1
H2A C2 H2B 108.5
O3A C3 C2 108.64(15)
O3A C3 C4 109.88(19)
C2 C3 C4 109.79(18)
O3A C3 H3 109.5
C2 C3 H3 109.5
C4 C3 H3 109.5
O3B C3A O3A 123.0(2)
O3B C3A C3B 123.5(2)
O3A C3A C3B 113.4(2)
C3A C3B H21A 109.5
C3A C3B H21B 109.5
H21A C3B H21B 109.5
C3A C3B H21C 109.5
H21A C3B H21C 109.5
H21B C3B H21C 109.5
C3 C4 C5 112.84(18)
C3 C4 H4A 109.0
C5 C4 H4A 109.0
C3 C4 H4B 109.0
C5 C4 H4B 109.0
H4A C4 H4B 107.8
O5 C5 C6 58.67(12)
O5 C5 C4 109.76(16)
C6 C5 C4 118.72(17)
O5 C5 C10 115.64(15)
C6 C5 C10 121.41(16)
C4 C5 C10 117.05(17)
O5 C6 C5 60.09(12)
O5 C6 C7 114.43(16)
C5 C6 C7 122.29(16)
O5 C6 H6 116.0
C5 C6 H6 116.0
C7 C6 H6 116.0
C6 C7 C8 112.07(16)
C6 C7 H7A 109.2
C8 C7 H7A 109.2
C6 C7 H7B 109.2
C8 C7 H7B 109.2
H7A C7 H7B 107.9
C14 C8 C7 109.46(14)
C14 C8 C9 108.67(14)
C7 C8 C9 109.20(14)
C14 C8 H8 109.8
C7 C8 H8 109.8
C9 C8 H8 109.8
C8 C9 C11 112.33(14)
C8 C9 C10 114.59(14)
C11 C9 C10 112.26(14)
C8 C9 H9 105.6
C11 C9 H9 105.6
C10 C9 H9 105.6
C5 C10 C19 107.38(17)
C5 C10 C1 108.58(14)
C19 C10 C1 110.24(16)
C5 C10 C9 111.89(14)
C19 C10 C9 112.71(15)
C1 C10 C9 105.99(15)
C12 C11 C9 113.90(16)
C12 C11 H11A 108.8
C9 C11 H11A 108.8
C12 C11 H11B 108.8
C9 C11 H11B 108.8
H11A C11 H11B 107.7
C13 C12 C11 109.64(17)
C13 C12 H12A 109.7
C11 C12 H12A 109.7
C13 C12 H12B 109.7
C11 C12 H12B 109.7
H12A C12 H12B 108.2
C12 C13 C17 117.37(17)
C12 C13 C14 108.21(15)
C17 C13 C14 100.94(15)
C12 C13 C18 111.69(17)
C17 C13 C18 104.54(16)
C14 C13 C18 113.82(17)
C8 C14 C13 113.86(14)
C8 C14 C15 120.04(17)
C13 C14 C15 103.69(15)
C8 C14 H14 106.1
C13 C14 H14 106.1
C15 C14 H14 106.1
C16 C15 C14 102.64(17)
C16 C15 H15A 111.2
C14 C15 H15A 111.2
C16 C15 H15B 111.2
C14 C15 H15B 111.2
H15A C15 H15B 109.2
C15 C16 C17 106.27(17)
C15 C16 H16A 110.5
C17 C16 H16A 110.5
C15 C16 H16B 110.5
C17 C16 H16B 110.5
H16A C16 H16B 108.7
O17 C17 C16 125.4(2)
O17 C17 C13 126.8(2)
C16 C17 C13 107.83(18)
C13 C18 H18A 109.5
C13 C18 H18B 109.5
H18A C18 H18B 109.5
C13 C18 H18C 109.5
H18A C18 H18C 109.5
H18B C18 H18C 109.5
C10 C19 H19A 109.5
C10 C19 H19B 109.5
H19A C19 H19B 109.5
C10 C19 H19C 109.5
H19A C19 H19C 109.5
H19B C19 H19C 109.5

loop_
_geom_bond_atom_site_label_1
_geom_bond_atom_site_label_2
_geom_bond_distance
_geom_bond_publ_flag
O3A C3A 1.320(3) ?
O3A C3 1.462(2) ?
O3B C3A 1.201(3) ?
O5 C6 1.435(3) yes
O5 C5 1.456(2) yes
O17 C17 1.204(3) ?
C1 C2 1.528(3) ?
C1 C10 1.551(3) ?
C1 H1A 0.9700 ?
C1 H1B 0.9700 ?
C2 C3 1.495(3) yes
C2 H2A 0.9700 ?
C2 H2B 0.9700 ?
C3 C4 1.505(3) ?
C3 H3 0.9800 ?
C3A C3B 1.488(4) ?
C3B H21A 0.9600 ?
C3B H21B 0.9600 ?
C3B H21C 0.9600 ?
C4 C5 1.521(3) ?
C4 H4A 0.9700 ?
C4 H4B 0.9700 ?
C5 C6 1.472(3) yes
C5 C10 1.533(2) ?
C6 C7 1.495(3) ?
C6 H6 0.9800 ?
C7 C8 1.529(2) ?
C7 H7A 0.9700 ?
C7 H7B 0.9700 ?
C8 C14 1.518(2) ?
C8 C9 1.544(2) ?
C8 H8 0.9800 ?
C9 C11 1.545(2) ?
C9 C10 1.567(3) yes
C9 H9 0.9800 ?
C10 C19 1.534(3) ?
C11 C12 1.522(3) ?
C11 H11A 0.9700 ?
C11 H11B 0.9700 ?
C12 C13 1.520(3) ?
C12 H12A 0.9700 ?
C12 H12B 0.9700 ?
C13 C17 1.525(3) ?
C13 C14 1.537(3) ?
C13 C18 1.538(3) ?
C14 C15 1.539(3) ?
C14 H14 0.9800 ?
C15 C16 1.523(3) ?
C15 H15A 0.9700 ?
C15 H15B 0.9700 ?
C16 C17 1.524(3) ?
C16 H16A 0.9700 ?
C16 H16B 0.9700 ?
C18 H18A 0.9600 ?
C18 H18B 0.9600 ?
C18 H18C 0.9600 ?
C19 H19A 0.9600 ?
C19 H19B 0.9600 ?
C19 H19C 0.9600 ?

loop_
_geom_hbond_atom_site_label_D
_geom_hbond_atom_site_label_H
_geom_hbond_atom_site_label_A
_geom_hbond_site_symmetry_A
_geom_hbond_distance_DH
_geom_hbond_distance_HA
_geom_hbond_distance_DA
_geom_hbond_angle_DHA
C1 H1B O5 1_655 0.97 2.58 3.490(3) 156.0

loop_
_cod_related_entry_id
_cod_related_entry_database
_cod_related_entry_code
1 ChemSpider 9188624
